data_7050648
loop_
_publ_author_name
'Dong, Wen'
'Sun, Ya-Qiu'
'Zhu, Li-Na'
'Liao, Dai-Zheng'
'Jiang, Zong-Hui'
'Yan, Shi-Ping'
'Cheng, Peng'

_publ_section_title
;
 Two different three-dimensional microporous framework structures in
 [Mn2(H2O)4{W(CN)8}&#xFFFD;4H2O]n and [Mn2(H2O)4{W(CN)8}
 (OH)&#xFFFD;2H2O]n
;
_journal_issue 12
_journal_name_full 'New Journal of Chemistry'
_journal_page_first 1760
_journal_paper_doi 10.1039/b306755f
_journal_volume 27
_journal_year 2003
_chemical_formula_sum 'C8 H16 Mn2 N8 O8 W'
_chemical_formula_weight 646.02
_chemical_name_systematic
;
?
;
_space_group_IT_number 87
_symmetry_cell_setting tetragonal
_symmetry_space_group_name_Hall '-I 4'
_symmetry_space_group_name_H-M 'I 4/m'
_atom_sites_solution_hydrogens geom
_atom_sites_solution_primary direct
_atom_sites_solution_secondary difmap
_audit_creation_method SHELXL-97
_cell_angle_alpha 90.00
_cell_angle_beta 90.00
_cell_angle_gamma 90.00
_cell_formula_units_Z 4
_cell_length_a 11.915(4)
_cell_length_b 11.915(4)
_cell_length_c 13.252(9)
_cell_measurement_reflns_used 834
_cell_measurement_temperature 293(2)
_cell_measurement_theta_max 26.45
_cell_measurement_theta_min 3.42
_cell_volume 1881.3(16)
_computing_cell_refinement 'Bruker SMART'
_computing_data_collection 'Bruker SMART'
_computing_data_reduction 'Bruker SAINT'
_computing_molecular_graphics 'Bruker SHELXTL'
_computing_publication_material 'Bruker SHELXTL'
_computing_structure_refinement 'SHELXL-97 (Sheldrick, 1997)'
_computing_structure_solution 'SHELXS-97 (Sheldrick, 1990)'
_diffrn_ambient_temperature 293(2)
_diffrn_measured_fraction_theta_full 1.000
_diffrn_measured_fraction_theta_max 1.000
_diffrn_measurement_device_type 'CCD area detector'
_diffrn_measurement_method 'phi and omega scans'
_diffrn_radiation_monochromator graphite
_diffrn_radiation_source 'fine-focus sealed tube'
_diffrn_radiation_type MoK\a
_diffrn_radiation_wavelength 0.71073
_diffrn_reflns_av_R_equivalents 0.0427
_diffrn_reflns_av_sigmaI/netI 0.0308
_diffrn_reflns_limit_h_max 13
_diffrn_reflns_limit_h_min -14
_diffrn_reflns_limit_k_max 14
_diffrn_reflns_limit_k_min -14
_diffrn_reflns_limit_l_max 16
_diffrn_reflns_limit_l_min -11
_diffrn_reflns_number 5434
_diffrn_reflns_theta_full 26.45
_diffrn_reflns_theta_max 26.45
_diffrn_reflns_theta_min 2.30
_exptl_absorpt_coefficient_mu 7.476
_exptl_absorpt_correction_T_max 1.000000
_exptl_absorpt_correction_T_min 0.583960
_exptl_absorpt_correction_type multi-scan
_exptl_absorpt_process_details SADABS
_exptl_crystal_density_diffrn 2.281
_exptl_crystal_density_meas ?
_exptl_crystal_density_method 'not measured'
_exptl_crystal_F_000 1232
_exptl_crystal_size_max 0.25
_exptl_crystal_size_mid 0.20
_exptl_crystal_size_min 0.20
_refine_diff_density_max 0.753
_refine_diff_density_min -0.735
_refine_diff_density_rms 0.122
_refine_ls_extinction_method none
_refine_ls_goodness_of_fit_ref 1.071
_refine_ls_hydrogen_treatment mixed
_refine_ls_matrix_type full
_refine_ls_number_parameters 67
_refine_ls_number_reflns 1025
_refine_ls_number_restraints 0
_refine_ls_restrained_S_all 1.071
_refine_ls_R_factor_all 0.0326
_refine_ls_R_factor_gt 0.0236
_refine_ls_shift/su_max 0.001
_refine_ls_shift/su_mean 0.000
_refine_ls_structure_factor_coef Fsqd
_refine_ls_weighting_details 'calc w=1/[\s^2^(Fo^2^)+(0.0151P)^2^+11.2882P] where P=(Fo^2^+2Fc^2^)/3'
_refine_ls_weighting_scheme calc
_refine_ls_wR_factor_gt 0.0487
_refine_ls_wR_factor_ref 0.0509
_reflns_number_gt 863
_reflns_number_total 1025
_reflns_threshold_expression >2sigma(I)
_cod_data_source_file b306755f.txt
_cod_data_source_block 030513c
_cod_depositor_comments
;
The following automatic conversions were performed:
'_symmetry_cell_setting' value 'Tetragonal' changed to 'tetragonal'
according to '/home/saulius/struct/CIF-dictionaries/cif_core.dic'
dictionary named 'cif_core.dic' version 2.4.1 from
2010-06-29.

'_exptl_absorpt_correction_type' value 'MULTI-SCAN' changed
to 'multi-scan' according to
'/home/saulius/struct/CIF-dictionaries/cif_core.dic' dictionary named
'cif_core.dic' version 2.4.1 from 2010-06-29.

Automatic conversion script
Id: cif_fix_enum 1527 2010-12-29 10:47:43Z saulius 

The following automatic conversions were performed:

'_exptl_crystal_density_meas' value 'NONE' was changed to '?' - the
value is perceived as not measured.

Automatic conversion script
Id: cif_fix_values 3008 2015-01-20 13:52:24Z robertas 
;
_cod_original_cell_volume 1881.1(16)
_cod_original_sg_symbol_H-M I4/m
_cod_database_code 7050648

loop_
_symmetry_equiv_pos_as_xyz
'x, y, z'
'-x, -y, z'
'-y, x, z'
'y, -x, z'
'x+1/2, y+1/2, z+1/2'
'-x+1/2, -y+1/2, z+1/2'
'-y+1/2, x+1/2, z+1/2'
'y+1/2, -x+1/2, z+1/2'
'-x, -y, -z'
'x, y, -z'
'y, -x, -z'
'-y, x, -z'
'-x+1/2, -y+1/2, -z+1/2'
'x+1/2, y+1/2, -z+1/2'
'y+1/2, -x+1/2, -z+1/2'
'-y+1/2, x+1/2, -z+1/2'

loop_
_atom_site_label
_atom_site_type_symbol
_atom_site_fract_x
_atom_site_fract_y
_atom_site_fract_z
_atom_site_U_iso_or_equiv
_atom_site_adp_type
_atom_site_occupancy
_atom_site_symmetry_multiplicity
_atom_site_calc_flag
_atom_site_refinement_flags
_atom_site_disorder_assembly
_atom_site_disorder_group
W1 W 1.0000 0.0000 0.24849(3) 0.00936(10) Uani 1 4 d S . .
C1 C 0.9233(4) 0.1314(4) 0.3371(3) 0.0189(9) Uani 1 1 d . . .
N1 N 0.8765(4) 0.1985(4) 0.3815(3) 0.0331(11) Uani 1 1 d . . .
C2 C 0.8560(4) 0.0495(4) 0.1600(3) 0.0190(9) Uani 1 1 d . . .
N2 N 0.7812(3) 0.0817(4) 0.1135(3) 0.0280(10) Uani 1 1 d . . .
Mn1 Mn 0.80328(8) 0.30638(8) 0.5000 0.0162(2) Uani 1 2 d S . .
O1 O 0.9617(5) 0.3933(6) 0.5000 0.084(3) Uani 1 2 d S . .
H1A H 1.0226 0.3562 0.5000 0.100 Uiso 1 2 d SR . .
H1B H 0.9634 0.4646 0.5000 0.100 Uiso 1 2 d SR . .
O2 O 0.6456(5) 0.2094(5) 0.5000 0.0461(15) Uani 1 2 d S . .
H2A H 0.6380 0.1537 0.4605 0.055 Uiso 0.50 1 d PR . .
H2B H 0.5924 0.2277 0.5395 0.055 Uiso 0.50 1 d PR . .
O3 O 0.0965(5) 0.3823(4) 0.3051(4) 0.0763(16) Uani 1 1 d . . .
H3A H 0.1037 0.4438 0.2732 0.114 Uiso 1 1 d R . .
H3B H 0.1272 0.3302 0.2710 0.114 Uiso 1 1 d R . .

loop_
_atom_site_aniso_label
_atom_site_aniso_U_11
_atom_site_aniso_U_22
_atom_site_aniso_U_33
_atom_site_aniso_U_23
_atom_site_aniso_U_13
_atom_site_aniso_U_12
W1 0.00940(12) 0.00940(12) 0.00929(15) 0.000 0.000 0.000
C1 0.020(2) 0.023(2) 0.014(2) -0.0009(18) 0.0048(18) 0.0005(19)
N1 0.040(3) 0.029(2) 0.029(2) -0.006(2) 0.008(2) 0.010(2)
C2 0.022(2) 0.019(2) 0.016(2) 0.0019(18) 0.0003(19) 0.0018(18)
N2 0.023(2) 0.037(3) 0.024(2) 0.0041(19) -0.0035(18) 0.0111(18)
Mn1 0.0176(5) 0.0167(5) 0.0144(4) 0.000 0.000 0.0065(4)
O1 0.039(4) 0.044(4) 0.168(8) 0.000 0.000 -0.013(3)
O2 0.028(3) 0.038(3) 0.072(4) 0.000 0.000 -0.003(3)
O3 0.106(5) 0.060(3) 0.064(3) -0.008(3) -0.009(3) -0.004(3)

loop_
_atom_type_symbol
_atom_type_description
_atom_type_scat_dispersion_real
_atom_type_scat_dispersion_imag
_atom_type_scat_source
C C 0.0033 0.0016 'International Tables Vol C Tables 4.2.6.8 and 6.1.1.4'
H H 0.0000 0.0000 'International Tables Vol C Tables 4.2.6.8 and 6.1.1.4'
N N 0.0061 0.0033 'International Tables Vol C Tables 4.2.6.8 and 6.1.1.4'
O O 0.0106 0.0060 'International Tables Vol C Tables 4.2.6.8 and 6.1.1.4'
Mn Mn 0.3368 0.7283 'International Tables Vol C Tables 4.2.6.8 and 6.1.1.4'
W W -0.8490 6.8722 'International Tables Vol C Tables 4.2.6.8 and 6.1.1.4'

loop_
_geom_angle_atom_site_label_1
_geom_angle_atom_site_label_2
_geom_angle_atom_site_label_3
_geom_angle
_geom_angle_site_symmetry_1
_geom_angle_site_symmetry_3
_geom_angle_publ_flag
C2 W1 C2 72.84(11) 3_645 . ?
C2 W1 C2 114.2(2) 3_645 4_665 ?
C2 W1 C2 72.84(11) . 4_665 ?
C2 W1 C2 72.84(11) 3_645 2_755 ?
C2 W1 C2 114.2(2) . 2_755 ?
C2 W1 C2 72.84(11) 4_665 2_755 ?
C2 W1 C1 146.00(17) 3_645 4_665 ?
C2 W1 C1 139.07(17) . 4_665 ?
C2 W1 C1 76.20(17) 4_665 4_665 ?
C2 W1 C1 80.51(17) 2_755 4_665 ?
C2 W1 C1 76.20(17) 3_645 3_645 ?
C2 W1 C1 80.51(17) . 3_645 ?
C2 W1 C1 146.00(17) 4_665 3_645 ?
C2 W1 C1 139.07(17) 2_755 3_645 ?
C1 W1 C1 114.1(2) 4_665 3_645 ?
C2 W1 C1 139.07(17) 3_645 . ?
C2 W1 C1 76.20(17) . . ?
C2 W1 C1 80.51(17) 4_665 . ?
C2 W1 C1 146.00(17) 2_755 . ?
C1 W1 C1 72.81(12) 4_665 . ?
C1 W1 C1 72.81(12) 3_645 . ?
C2 W1 C1 80.51(17) 3_645 2_755 ?
C2 W1 C1 146.00(17) . 2_755 ?
C2 W1 C1 139.07(17) 4_665 2_755 ?
C2 W1 C1 76.20(17) 2_755 2_755 ?
C1 W1 C1 72.81(12) 4_665 2_755 ?
C1 W1 C1 72.81(12) 3_645 2_755 ?
C1 W1 C1 114.1(2) . 2_755 ?
N1 C1 W1 175.6(4) . . ?
C1 N1 Mn1 165.8(4) . . ?
N2 C2 W1 176.3(4) . . ?
C2 N2 Mn1 154.7(4) . 13_655 ?
O1 Mn1 O2 177.2(3) . . ?
O1 Mn1 N1 86.22(19) . . ?
O2 Mn1 N1 91.80(16) . . ?
O1 Mn1 N1 86.22(19) . 10_556 ?
O2 Mn1 N1 91.80(16) . 10_556 ?
N1 Mn1 N1 90.6(2) . 10_556 ?
O1 Mn1 N2 96.15(19) . 6_655 ?
O2 Mn1 N2 85.94(16) . 6_655 ?
N1 Mn1 N2 176.08(17) . 6_655 ?
N1 Mn1 N2 92.65(15) 10_556 6_655 ?
O1 Mn1 N2 96.15(19) . 13_655 ?
O2 Mn1 N2 85.94(16) . 13_655 ?
N1 Mn1 N2 92.65(15) . 13_655 ?
N1 Mn1 N2 176.08(17) 10_556 13_655 ?
N2 Mn1 N2 84.0(2) 6_655 13_655 ?
Mn1 O1 H1A 119.9 . . ?
Mn1 O1 H1B 120.1 . . ?
H1A O1 H1B 120.0 . . ?
Mn1 O2 H2A 120.0 . . ?
Mn1 O2 H2B 120.0 . . ?
H2A O2 H2B 120.0 . . ?
H3A O3 H3B 108.7 . . ?

loop_
_geom_bond_atom_site_label_1
_geom_bond_atom_site_label_2
_geom_bond_distance
_geom_bond_site_symmetry_2
_geom_bond_publ_flag
W1 C2 2.160(4) 3_645 ?
W1 C2 2.160(4) . ?
W1 C2 2.160(4) 4_665 ?
W1 C2 2.160(4) 2_755 ?
W1 C1 2.160(5) 4_665 ?
W1 C1 2.160(5) 3_645 ?
W1 C1 2.160(5) . ?
W1 C1 2.160(5) 2_755 ?
C1 N1 1.138(6) . ?
N1 Mn1 2.209(4) . ?
C2 N2 1.150(6) . ?
N2 Mn1 2.248(4) 13_655 ?
Mn1 O1 2.153(6) . ?
Mn1 O2 2.206(6) . ?
Mn1 N1 2.209(4) 10_556 ?
Mn1 N2 2.248(4) 6_655 ?
Mn1 N2 2.248(4) 13_655 ?
O1 H1A 0.8500 . ?
O1 H1B 0.8500 . ?
O2 H2A 0.8499 . ?
O2 H2B 0.8500 . ?
O3 H3A 0.8503 . ?
O3 H3B 0.8501 . ?

loop_
_geom_torsion_atom_site_label_1
_geom_torsion_atom_site_label_2
_geom_torsion_atom_site_label_3
_geom_torsion_atom_site_label_4
_geom_torsion
_geom_torsion_site_symmetry_1
_geom_torsion_site_symmetry_2
_geom_torsion_site_symmetry_3
_geom_torsion_site_symmetry_4
_geom_torsion_publ_flag
C2 W1 C1 N1 -9(6) 3_645 . . . ?
C2 W1 C1 N1 32(6) . . . . ?
C2 W1 C1 N1 107(6) 4_665 . . . ?
C2 W1 C1 N1 145(5) 2_755 . . . ?
C1 W1 C1 N1 -175(5) 4_665 . . . ?
C1 W1 C1 N1 -52(6) 3_645 . . . ?
C1 W1 C1 N1 -113(6) 2_755 . . . ?
W1 C1 N1 Mn1 118(5) . . . . ?
C2 W1 C2 N2 -158(6) 3_645 . . . ?
C2 W1 C2 N2 -35(6) 4_665 . . . ?
C2 W1 C2 N2 -97(6) 2_755 . . . ?
C1 W1 C2 N2 7(6) 4_665 . . . ?
C1 W1 C2 N2 123(6) 3_645 . . . ?
C1 W1 C2 N2 49(6) . . . . ?
C1 W1 C2 N2 162(6) 2_755 . . . ?
W1 C2 N2 Mn1 40(7) . . . 13_655 ?
C1 N1 Mn1 O1 83.4(18) . . . . ?
C1 N1 Mn1 O2 -94.6(18) . . . . ?
C1 N1 Mn1 N1 -2.8(19) . . . 10_556 ?
C1 N1 Mn1 N2 -149(2) . . . 6_655 ?
C1 N1 Mn1 N2 179.4(18) . . . 13_655 ?
